data_4114059
loop_
_publ_author_name
'Miguel A. Sierra'
'Israel Fern\'andez'
'Mar\'ia J. Manche\~no'
'Mar G\'omez-Gallego'
'M. Rosario Torres'
'Fernando P. Coss\'io'
'Ana Arrieta'
'Bego\~na Lecea'
'Ana Poveda'
'Jes\'us Jim\'enez-Barbero'

_publ_section_title
;
 Light-Induced Aminocarbene to Imine Dyotropic Rearrangement in a
 Chromium(0) Center: An Unprecedented Reaction Pathway
;
_journal_name_full 'Journal of the American Chemical Society'
_journal_page_first 9572
_journal_page_last 9573
_journal_paper_doi 10.1021/ja035614t
_journal_volume 125
_journal_year 2003
_chemical_formula_sum 'C25 H20 Cr N O4 P'
_chemical_formula_weight 481.39
_chemical_name_systematic
; 
 ? 
;
_space_group_IT_number 15
_symmetry_cell_setting monoclinic
_symmetry_space_group_name_Hall '-C 2yc'
_symmetry_space_group_name_H-M 'C 1 2/c 1'
_atom_sites_solution_hydrogens geom
_atom_sites_solution_primary direct
_atom_sites_solution_secondary difmap
_audit_creation_method SHELXL-97
_cell_angle_alpha 90.00
_cell_angle_beta 105.570(2)
_cell_angle_gamma 90.00
_cell_formula_units_Z 8
_cell_length_a 19.1227(17)
_cell_length_b 13.7054(12)
_cell_length_c 18.6492(17)
_cell_measurement_temperature 296(2)
_cell_volume 4708.3(7)
_computing_cell_refinement 'Bruker SMART'
_computing_data_collection 'Bruker SMART'
_computing_data_reduction 'Bruker SHELXTL'
_computing_molecular_graphics 'Bruker SHELXTL'
_computing_publication_material 'Bruker SHELXTL'
_computing_structure_refinement 'SHELXL-97 (Sheldrick, 1997)'
_computing_structure_solution 'SHELXS-97 (Sheldrick, 1990)'
_diffrn_ambient_temperature 296(2)
_diffrn_measured_fraction_theta_full 0.999
_diffrn_measured_fraction_theta_max 0.999
_diffrn_measurement_device_type 'CCD area detector'
_diffrn_measurement_method 'phi and omega scans'
_diffrn_radiation_monochromator graphite
_diffrn_radiation_source 'fine-focus sealed tube'
_diffrn_radiation_type MoK\a
_diffrn_radiation_wavelength 0.71073
_diffrn_reflns_av_R_equivalents 0.0539
_diffrn_reflns_av_sigmaI/netI 0.0685
_diffrn_reflns_limit_h_max 20
_diffrn_reflns_limit_h_min -22
_diffrn_reflns_limit_k_max 16
_diffrn_reflns_limit_k_min -16
_diffrn_reflns_limit_l_max 20
_diffrn_reflns_limit_l_min -22
_diffrn_reflns_number 12053
_diffrn_reflns_theta_full 24.99
_diffrn_reflns_theta_max 24.99
_diffrn_reflns_theta_min 1.85
_exptl_absorpt_coefficient_mu 0.584
_exptl_absorpt_correction_type none
_exptl_crystal_colour orange
_exptl_crystal_density_diffrn 1.358
_exptl_crystal_description prismatic
_exptl_crystal_F_000 1984
_exptl_crystal_size_max 0.14
_exptl_crystal_size_mid 0.30
_exptl_crystal_size_min 0.30
_refine_diff_density_max 1.098
_refine_diff_density_min -0.956
_refine_diff_density_rms 0.083
_refine_ls_extinction_method none
_refine_ls_goodness_of_fit_ref 0.998
_refine_ls_hydrogen_treatment mixed
_refine_ls_matrix_type full
_refine_ls_number_parameters 241
_refine_ls_number_reflns 4141
_refine_ls_number_restraints 4
_refine_ls_restrained_S_all 1.003
_refine_ls_R_factor_all 0.1390
_refine_ls_R_factor_gt 0.0787
_refine_ls_shift/su_max 0.372
_refine_ls_shift/su_mean 0.048
_refine_ls_structure_factor_coef Fsqd
_refine_ls_weighting_details 'calc w=1/[\s^2^(Fo^2^)+(0.1544P)^2^+0.0000P] where P=(Fo^2^+2Fc^2^)/3'
_refine_ls_weighting_scheme calc
_refine_ls_wR_factor_gt 0.2379
_refine_ls_wR_factor_ref 0.2703
_reflns_number_gt 2011
_reflns_number_total 4141
_reflns_threshold_expression >2sigma(I)
_cod_data_source_file ja035614tsi20030423_070905.cif
_cod_data_source_block 5c_in_the_manuscript
_cod_database_code 4114059

loop_
_symmetry_equiv_pos_as_xyz
'x, y, z'
'-x, y, -z+1/2'
'x+1/2, y+1/2, z'
'-x+1/2, y+1/2, -z+1/2'
'-x, -y, -z'
'x, -y, z-1/2'
'-x+1/2, -y+1/2, -z'
'x+1/2, -y+1/2, z-1/2'

loop_
_atom_site_label
_atom_site_type_symbol
_atom_site_fract_x
_atom_site_fract_y
_atom_site_fract_z
_atom_site_U_iso_or_equiv
_atom_site_adp_type
_atom_site_occupancy
_atom_site_symmetry_multiplicity
_atom_site_calc_flag
_atom_site_refinement_flags
Cr1 Cr 0.32550(6) 0.50649(8) 0.10602(5) 0.0679(4) Uani 1 1 d D
P1 P 0.19481(9) 0.49931(10) 0.07287(8) 0.0536(5) Uani 1 1 d .
N1 N 0.3152(3) 0.5148(4) -0.0117(3) 0.0669(15) Uani 1 1 d .
C2 C 0.3513(5) 0.4715(6) -0.0513(4) 0.093(2) Uani 1 1 d .
H2A H 0.3351 0.4814 -0.1024 0.111 Uiso 1 1 calc R
C3 C 0.4129(5) 0.4102(8) -0.0265(5) 0.145(4) Uani 1 1 d .
H3A H 0.4287 0.3884 -0.0685 0.218 Uiso 1 1 calc R
H3B H 0.4004 0.3549 -0.0009 0.218 Uiso 1 1 calc R
H3C H 0.4514 0.4460 0.0068 0.218 Uiso 1 1 calc R
C4 C 0.2533(4) 0.5745(5) -0.0551(3) 0.0698(18) Uani 1 1 d .
H4A H 0.2454 0.6290 -0.0250 0.084 Uiso 1 1 calc R
H4B H 0.2649 0.6006 -0.0989 0.084 Uiso 1 1 calc R
C5 C 0.1858(4) 0.5146(4) -0.0783(3) 0.0574(16) Uani 1 1 d .
C6 C 0.1548(4) 0.4973(5) -0.1537(3) 0.075(2) Uani 1 1 d .
H6A H 0.1747 0.5260 -0.1888 0.090 Uiso 1 1 calc R
C7 C 0.0947(5) 0.4378(6) -0.1766(4) 0.083(2) Uani 1 1 d .
H7A H 0.0745 0.4272 -0.2272 0.099 Uiso 1 1 calc R
C8 C 0.0646(4) 0.3948(5) -0.1268(4) 0.0721(19) Uani 1 1 d .
H8A H 0.0249 0.3534 -0.1429 0.086 Uiso 1 1 calc R
C9 C 0.0939(4) 0.4132(5) -0.0504(3) 0.0646(17) Uani 1 1 d .
H9A H 0.0729 0.3844 -0.0160 0.077 Uiso 1 1 calc R
C10 C 0.1530(4) 0.4730(4) -0.0258(3) 0.0548(15) Uani 1 1 d .
C11 C 0.1519(3) 0.6157(4) 0.0870(3) 0.0521(15) Uani 1 1 d .
C12 C 0.1081(4) 0.6678(5) 0.0298(4) 0.0706(18) Uani 1 1 d .
H12A H 0.0978 0.6439 -0.0186 0.085 Uiso 1 1 calc R
C13 C 0.0788(4) 0.7562(5) 0.0436(4) 0.085(2) Uani 1 1 d .
H13A H 0.0499 0.7923 0.0046 0.102 Uiso 1 1 calc R
C14 C 0.0930(5) 0.7906(5) 0.1165(5) 0.085(2) Uani 1 1 d .
H14A H 0.0729 0.8492 0.1264 0.102 Uiso 1 1 calc R
C15 C 0.1353(4) 0.7394(5) 0.1715(4) 0.081(2) Uani 1 1 d .
H15A H 0.1443 0.7626 0.2200 0.097 Uiso 1 1 calc R
C16 C 0.1665(4) 0.6519(5) 0.1587(3) 0.0690(18) Uani 1 1 d .
H16A H 0.1970 0.6180 0.1980 0.083 Uiso 1 1 calc R
C17 C 0.1488(4) 0.4150(4) 0.1215(3) 0.0619(16) Uani 1 1 d .
C18 C 0.0795(4) 0.4295(5) 0.1270(4) 0.077(2) Uani 1 1 d .
H18A H 0.0552 0.4859 0.1065 0.092 Uiso 1 1 calc R
C19 C 0.0443(5) 0.3642(6) 0.1615(4) 0.095(3) Uani 1 1 d .
H19A H -0.0028 0.3764 0.1640 0.115 Uiso 1 1 calc R
C20 C 0.0794(6) 0.2819(7) 0.1919(4) 0.109(3) Uani 1 1 d .
H20A H 0.0556 0.2360 0.2134 0.130 Uiso 1 1 calc R
C21 C 0.1483(6) 0.2665(7) 0.1910(6) 0.128(4) Uani 1 1 d .
H21A H 0.1728 0.2117 0.2144 0.154 Uiso 1 1 calc R
C22 C 0.1833(5) 0.3310(6) 0.1557(5) 0.104(3) Uani 1 1 d .
H22A H 0.2308 0.3182 0.1546 0.125 Uiso 1 1 calc R
O23 O 0.3267(4) 0.4958(4) 0.2667(3) 0.102 Uani 1 1 d .
C23 C 0.3253(4) 0.4991(5) 0.2025(4) 0.080 Uani 1 1 d .
C24 C 0.3334(6) 0.3762(3) 0.1045(5) 0.122 Uani 1 1 d D
O24 O 0.3391(4) 0.2898(4) 0.1068(4) 0.161 Uani 1 1 d D
O25 O 0.4886(4) 0.5213(5) 0.1590(4) 0.138 Uani 1 1 d .
C25 C 0.4245(5) 0.5139(6) 0.1351(5) 0.104 Uani 1 1 d .
O26 O 0.3325(3) 0.7247(3) 0.1207(3) 0.110 Uani 1 1 d D
C26 C 0.3277(4) 0.6395(3) 0.1135(3) 0.072 Uani 1 1 d D

loop_
_atom_site_aniso_label
_atom_site_aniso_U_11
_atom_site_aniso_U_22
_atom_site_aniso_U_33
_atom_site_aniso_U_23
_atom_site_aniso_U_13
_atom_site_aniso_U_12
Cr1 0.0684(8) 0.0969(9) 0.0399(6) 0.0102(5) 0.0171(5) 0.0298(6)
P1 0.0682(11) 0.0589(9) 0.0348(8) 0.0042(7) 0.0156(7) 0.0193(8)
N1 0.063(3) 0.098(4) 0.043(3) 0.003(3) 0.020(3) 0.017(3)
C2 0.083(6) 0.148(7) 0.052(4) 0.000(4) 0.028(4) 0.022(5)
C3 0.118(8) 0.236(12) 0.086(6) -0.018(7) 0.032(6) 0.073(8)
C4 0.079(5) 0.087(4) 0.045(4) 0.012(3) 0.018(3) 0.004(4)
C5 0.068(4) 0.061(4) 0.041(3) 0.005(3) 0.010(3) 0.015(3)
C6 0.080(5) 0.106(5) 0.038(4) 0.003(3) 0.014(3) 0.012(4)
C7 0.088(6) 0.111(6) 0.043(4) -0.014(4) 0.008(4) 0.012(5)
C8 0.069(5) 0.083(5) 0.057(4) -0.009(4) 0.005(4) 0.012(4)
C9 0.076(5) 0.063(4) 0.055(4) 0.001(3) 0.018(3) 0.017(4)
C10 0.066(4) 0.062(4) 0.035(3) 0.003(3) 0.011(3) 0.021(3)
C11 0.057(4) 0.048(3) 0.053(4) 0.000(3) 0.019(3) 0.014(3)
C12 0.077(5) 0.074(4) 0.060(4) 0.004(3) 0.016(3) 0.027(4)
C13 0.087(6) 0.077(5) 0.092(6) 0.014(4) 0.026(4) 0.026(4)
C14 0.089(6) 0.059(4) 0.118(7) -0.008(4) 0.047(5) 0.010(4)
C15 0.086(6) 0.084(5) 0.079(5) -0.028(4) 0.033(4) -0.005(4)
C16 0.076(5) 0.080(4) 0.051(4) -0.006(3) 0.016(3) 0.024(4)
C17 0.079(5) 0.063(4) 0.043(3) 0.006(3) 0.013(3) 0.014(4)
C18 0.093(6) 0.083(5) 0.062(4) 0.005(4) 0.032(4) 0.015(4)
C19 0.122(7) 0.106(6) 0.071(5) 0.001(5) 0.048(5) -0.019(6)
C20 0.136(9) 0.112(7) 0.075(6) 0.029(5) 0.023(6) -0.030(7)
C21 0.117(9) 0.105(7) 0.148(9) 0.076(6) 0.011(7) 0.010(7)
C22 0.099(7) 0.103(6) 0.110(7) 0.045(5) 0.027(5) 0.023(5)
O23 0.120 0.129 0.057 0.007 0.026 0.017
C23 0.079 0.097 0.062 0.006 0.014 0.016
C24 0.136 0.132 0.116 0.036 0.066 0.028
O24 0.203 0.127 0.192 0.038 0.123 0.045
O25 0.086 0.199 0.124 -0.004 0.020 0.014
C25 0.097 0.134 0.079 0.007 0.019 0.025
O26 0.126 0.104 0.098 -0.006 0.028 -0.006
C26 0.076 0.083 0.062 0.001 0.025 0.003

loop_
_atom_type_symbol
_atom_type_description
_atom_type_scat_dispersion_real
_atom_type_scat_dispersion_imag
_atom_type_scat_source
C C 0.0033 0.0016 'International Tables Vol C Tables 4.2.6.8 and 6.1.1.4'
H H 0.0000 0.0000 'International Tables Vol C Tables 4.2.6.8 and 6.1.1.4'
N N 0.0061 0.0033 'International Tables Vol C Tables 4.2.6.8 and 6.1.1.4'
O O 0.0106 0.0060 'International Tables Vol C Tables 4.2.6.8 and 6.1.1.4'
P P 0.0900 0.0950 'International Tables Vol C Tables 4.2.6.8 and 6.1.1.4'
Cr Cr 0.2840 0.6240 'International Tables Vol C Tables 4.2.6.8 and 6.1.1.4'

loop_
_geom_angle_atom_site_label_1
_geom_angle_atom_site_label_2
_geom_angle_atom_site_label_3
_geom_angle
C24 Cr1 C23 89.0(3)
C24 Cr1 C25 88.5(4)
C23 Cr1 C25 89.2(4)
C24 Cr1 C26 173.8(4)
C23 Cr1 C26 89.2(3)
C25 Cr1 C26 85.5(3)
C24 Cr1 N1 91.2(3)
C23 Cr1 N1 174.8(3)
C25 Cr1 N1 95.9(3)
C26 Cr1 N1 91.1(2)
C24 Cr1 P1 92.4(3)
C23 Cr1 P1 88.5(3)
C25 Cr1 P1 177.5(3)
C26 Cr1 P1 93.5(2)
N1 Cr1 P1 86.34(15)
C17 P1 C10 103.6(3)
C17 P1 C11 100.5(3)
C10 P1 C11 102.8(3)
C17 P1 Cr1 120.1(2)
C10 P1 Cr1 114.1(2)
C11 P1 Cr1 113.5(2)
C2 N1 C4 114.4(6)
C2 N1 Cr1 130.2(5)
C4 N1 Cr1 115.2(4)
N1 C2 C3 127.8(7)
C5 C4 N1 110.8(5)
C6 C5 C10 118.7(7)
C6 C5 C4 119.2(6)
C10 C5 C4 122.1(6)
C5 C6 C7 120.6(7)
C6 C7 C8 121.1(7)
C7 C8 C9 119.4(7)
C10 C9 C8 120.9(6)
C9 C10 C5 119.3(6)
C9 C10 P1 123.4(5)
C5 C10 P1 117.3(5)
C16 C11 C12 119.3(5)
C16 C11 P1 117.8(4)
C12 C11 P1 122.9(4)
C11 C12 C13 120.3(6)
C14 C13 C12 119.6(7)
C13 C14 C15 119.6(7)
C14 C15 C16 121.7(7)
C11 C16 C15 119.5(6)
C18 C17 C22 115.7(7)
C18 C17 P1 123.2(5)
C22 C17 P1 121.1(6)
C17 C18 C19 123.0(7)
C20 C19 C18 119.0(9)
C21 C20 C19 120.4(8)
C20 C21 C22 120.6(8)
C17 C22 C21 121.2(8)
O23 C23 Cr1 178.3(7)
O24 C24 Cr1 177.1(8)
O25 C25 Cr1 175.2(8)
O26 C26 Cr1 176.7(7)

loop_
_geom_bond_atom_site_label_1
_geom_bond_atom_site_label_2
_geom_bond_distance
Cr1 C24 1.792(4)
Cr1 C23 1.804(8)
Cr1 C25 1.827(10)
Cr1 C26 1.828(4)
Cr1 N1 2.154(5)
Cr1 P1 2.410(2)
P1 C17 1.833(6)
P1 C10 1.835(6)
P1 C11 1.845(5)
N1 C2 1.283(8)
N1 C4 1.487(8)
C2 C3 1.419(11)
C4 C5 1.493(9)
C5 C6 1.392(9)
C5 C10 1.416(9)
C6 C7 1.379(10)
C7 C8 1.352(9)
C8 C9 1.408(8)
C9 C10 1.371(9)
C11 C16 1.384(8)
C11 C12 1.368(8)
C12 C13 1.387(8)
C13 C14 1.395(10)
C14 C15 1.324(10)
C15 C16 1.388(9)
C17 C18 1.370(9)
C17 C22 1.393(9)
C18 C19 1.379(10)
C19 C20 1.356(11)
C20 C21 1.338(12)
C21 C22 1.378(12)
O23 C23 1.190(8)
C24 O24 1.190(4)
O25 C25 1.191(11)
O26 C26 1.176(4)

loop_
_geom_torsion_atom_site_label_1
_geom_torsion_atom_site_label_2
_geom_torsion_atom_site_label_3
_geom_torsion_atom_site_label_4
_geom_torsion
C24 Cr1 P1 C17 47.3(3)
C23 Cr1 P1 C17 -41.7(3)
C25 Cr1 P1 C17 -64(6)
C26 Cr1 P1 C17 -130.8(3)
N1 Cr1 P1 C17 138.4(3)
C24 Cr1 P1 C10 -76.5(3)
C23 Cr1 P1 C10 -165.5(3)
C25 Cr1 P1 C10 172(6)
C26 Cr1 P1 C10 105.4(3)
N1 Cr1 P1 C10 14.6(3)
C24 Cr1 P1 C11 166.1(3)
C23 Cr1 P1 C11 77.2(3)
C25 Cr1 P1 C11 55(6)
C26 Cr1 P1 C11 -11.9(3)
N1 Cr1 P1 C11 -102.8(2)
C24 Cr1 N1 C2 -44.5(8)
C23 Cr1 N1 C2 -137(3)
C25 Cr1 N1 C2 44.2(8)
C26 Cr1 N1 C2 129.8(7)
P1 Cr1 N1 C2 -136.8(7)
C24 Cr1 N1 C4 130.5(5)
C23 Cr1 N1 C4 38(3)
C25 Cr1 N1 C4 -140.8(5)
C26 Cr1 N1 C4 -55.2(5)
P1 Cr1 N1 C4 38.3(4)
C4 N1 C2 C3 179.7(9)
Cr1 N1 C2 C3 -5.3(14)
C2 N1 C4 C5 89.2(7)
Cr1 N1 C4 C5 -86.6(5)
N1 C4 C5 C6 -115.0(6)
N1 C4 C5 C10 63.7(7)
C10 C5 C6 C7 -2.3(10)
C4 C5 C6 C7 176.4(6)
C5 C6 C7 C8 -0.2(11)
C6 C7 C8 C9 1.8(11)
C7 C8 C9 C10 -0.9(9)
C8 C9 C10 C5 -1.6(9)
C8 C9 C10 P1 -179.3(4)
C6 C5 C10 C9 3.1(9)
C4 C5 C10 C9 -175.5(6)
C6 C5 C10 P1 -179.0(5)
C4 C5 C10 P1 2.3(8)
C17 P1 C10 C9 8.5(6)
C11 P1 C10 C9 -95.9(5)
Cr1 P1 C10 C9 140.7(5)
C17 P1 C10 C5 -169.3(5)
C11 P1 C10 C5 86.4(5)
Cr1 P1 C10 C5 -37.0(5)
C17 P1 C11 C16 67.1(6)
C10 P1 C11 C16 173.8(5)
Cr1 P1 C11 C16 -62.4(5)
C17 P1 C11 C12 -114.4(5)
C10 P1 C11 C12 -7.7(6)
Cr1 P1 C11 C12 116.0(5)
C16 C11 C12 C13 0.1(10)
P1 C11 C12 C13 -178.3(5)
C11 C12 C13 C14 -1.4(11)
C12 C13 C14 C15 1.2(12)
C13 C14 C15 C16 0.3(12)
C12 C11 C16 C15 1.4(10)
P1 C11 C16 C15 179.9(5)
C14 C15 C16 C11 -1.6(11)
C10 P1 C17 C18 -76.1(6)
C11 P1 C17 C18 30.0(6)
Cr1 P1 C17 C18 155.2(5)
C10 P1 C17 C22 103.9(6)
C11 P1 C17 C22 -150.0(6)
Cr1 P1 C17 C22 -24.8(7)
C22 C17 C18 C19 -2.3(11)
P1 C17 C18 C19 177.8(5)
C17 C18 C19 C20 0.3(11)
C18 C19 C20 C21 2.8(13)
C19 C20 C21 C22 -3.7(16)
C18 C17 C22 C21 1.4(12)
P1 C17 C22 C21 -178.7(8)
C20 C21 C22 C17 1.5(16)
C24 Cr1 C23 O23 122(23)
C25 Cr1 C23 O23 33(23)
C26 Cr1 C23 O23 -52(23)
N1 Cr1 C23 O23 -145(21)
P1 Cr1 C23 O23 -146(23)
C23 Cr1 C24 O24 -8(19)
C25 Cr1 C24 O24 81(19)
C26 Cr1 C24 O24 65(20)
N1 Cr1 C24 O24 177(100)
P1 Cr1 C24 O24 -96(19)
C24 Cr1 C25 O25 -114(10)
C23 Cr1 C25 O25 -25(10)
C26 Cr1 C25 O25 65(10)
N1 Cr1 C25 O25 155(10)
P1 Cr1 C25 O25 -2(15)
C24 Cr1 C26 O26 -6(12)
C23 Cr1 C26 O26 67(10)
C25 Cr1 C26 O26 -22(10)
N1 Cr1 C26 O26 -118(10)
P1 Cr1 C26 O26 155(10)
